data_7117450
loop_
_publ_author_name
'Shen, W.'
'El Sayed Moussa, M.'
'Yao, Y.'
'Lescop, C.'

_publ_section_title
;
 Supramolecular metallacycles with a 'pseudo double-paracyclophane'
 structure based on flexible \p-conjugated linkers.
;
_journal_issue 58
_journal_name_full 'Chemical communications (Cambridge, England)'
_journal_page_first 11560
_journal_page_last 11563
_journal_paper_doi 10.1039/c5cc03778f
_journal_volume 51
_journal_year 2015
_chemical_formula_moiety 'C144 H124 B4 Cl0 Cu4 F16 N12 O0 P4'
_chemical_formula_sum 'C144 H124 B4 Cl0 Cu4 F16 N12 O0 P4'
_chemical_formula_weight 2747.83
_chemical_name_systematic
;
?
;
_space_group_IT_number 2
_symmetry_cell_setting triclinic
_symmetry_space_group_name_Hall '-P 1'
_symmetry_space_group_name_H-M 'P -1'
_atom_sites_solution_hydrogens geom
_atom_sites_solution_primary direct
_atom_sites_solution_secondary difmap
_audit_creation_method SHELXL-97
_audit_update_record
;
2012-08-31 deposited with the CCDC.
2015-06-02 downloaded from the CCDC.
;
_cell_angle_alpha 107.923(4)
_cell_angle_beta 101.304(4)
_cell_angle_gamma 104.447(4)
_cell_formula_units_Z 1
_cell_length_a 15.189(2)
_cell_length_b 15.957(2)
_cell_length_c 23.446(2)
_cell_measurement_temperature 150(2)
_cell_measurement_theta_max 26.88
_cell_measurement_theta_min 0.96
_cell_volume 5001.1(10)
_computing_structure_refinement 'SHELXL-97 (Sheldrick, 1997)'
_computing_structure_solution 'SHELXS-97 (Sheldrick, 1990)'
_diffrn_ambient_temperature 150(2)
_diffrn_measured_fraction_theta_full 0.965
_diffrn_measured_fraction_theta_max 0.965
_diffrn_measurement_device_type ccd
_diffrn_measurement_method none
_diffrn_radiation_monochromator graphite
_diffrn_radiation_source 'fine-focus sealed tube'
_diffrn_radiation_type MoK\a
_diffrn_radiation_wavelength 0.71069
_diffrn_reflns_av_R_equivalents 0.0725
_diffrn_reflns_av_sigmaI/netI 0.1459
_diffrn_reflns_limit_h_max 18
_diffrn_reflns_limit_h_min -19
_diffrn_reflns_limit_k_max 20
_diffrn_reflns_limit_k_min -20
_diffrn_reflns_limit_l_max 29
_diffrn_reflns_limit_l_min -29
_diffrn_reflns_number 55607
_diffrn_reflns_theta_full 26.88
_diffrn_reflns_theta_max 26.88
_diffrn_reflns_theta_min 0.96
_diffrn_standards_decay_% none
_exptl_absorpt_coefficient_mu 0.503
_exptl_absorpt_correction_type none
_exptl_crystal_colour red
_exptl_crystal_density_diffrn 0.912
_exptl_crystal_density_method 'not measured'
_exptl_crystal_description prism
_exptl_crystal_F_000 1412
_exptl_crystal_size_max 0.2
_exptl_crystal_size_mid 0.14
_exptl_crystal_size_min 0.09
_refine_diff_density_max 0.665
_refine_diff_density_min -0.851
_refine_diff_density_rms 0.092
_refine_ls_extinction_method none
_refine_ls_goodness_of_fit_ref 0.883
_refine_ls_hydrogen_treatment constr
_refine_ls_matrix_type full
_refine_ls_number_parameters 838
_refine_ls_number_reflns 20832
_refine_ls_number_restraints 0
_refine_ls_restrained_S_all 0.883
_refine_ls_R_factor_all 0.1048
_refine_ls_R_factor_gt 0.0598
_refine_ls_shift/su_max 0.001
_refine_ls_shift/su_mean 0.000
_refine_ls_structure_factor_coef Fsqd
_refine_ls_weighting_details 'calc w=1/[\s^2^(Fo^2^)+(0.0709P)^2^+0.0000P] where P=(Fo^2^+2Fc^2^)/3'
_refine_ls_weighting_scheme calc
_refine_ls_wR_factor_gt 0.1476
_refine_ls_wR_factor_ref 0.1614
_reflns_number_gt 9974
_reflns_number_total 20832
_reflns_threshold_expression >2sigma(I)
_cod_data_source_file c5cc03778f2.cif
_cod_data_source_block 10
_cod_original_cell_volume 5001.2(10)
_cod_original_sg_symbol_H-M P-1
_cod_database_code 7117450

loop_
_symmetry_equiv_pos_as_xyz
'x, y, z'
'-x, -y, -z'

loop_
_atom_site_label
_atom_site_type_symbol
_atom_site_fract_x
_atom_site_fract_y
_atom_site_fract_z
_atom_site_U_iso_or_equiv
_atom_site_adp_type
_atom_site_occupancy
_atom_site_symmetry_multiplicity
_atom_site_calc_flag
_atom_site_refinement_flags
Cu1 Cu 0.53818(3) 0.21235(3) 0.34515(2) 0.02831(13) Uani 1 1 d .
Cu2 Cu 0.72208(3) 0.27060(3) 0.36579(2) 0.02984(13) Uani 1 1 d .
P1 P 0.64812(7) 0.35405(6) 0.42539(4) 0.0245(2) Uani 1 1 d .
P2 P 0.54202(7) 0.09501(7) 0.37677(5) 0.0268(2) Uani 1 1 d .
C14 C 0.4567(3) 0.3345(3) 0.42249(18) 0.0297(9) Uani 1 1 d .
N2 N 0.8369(2) 0.3379(2) 0.44423(15) 0.0300(7) Uani 1 1 d .
N3 N 0.7332(2) 0.1452(2) 0.32153(14) 0.0327(8) Uani 1 1 d .
N4 N 0.3990(3) 0.1335(2) 0.43577(16) 0.0382(8) Uani 1 1 d .
C104 C 0.6259(4) 0.1574(4) 0.0709(2) 0.0715(17) Uani 1 1 d .
H104 H 0.6538 0.1173 0.0493 0.086 Uiso 1 1 calc R
C115 C 0.8340(4) 0.5576(3) 0.0514(2) 0.0527(13) Uani 1 1 d .
C4 C 0.5757(4) 0.3774(4) 0.6290(2) 0.0623(15) Uani 1 1 d .
H4A H 0.5410 0.3935 0.6590 0.075 Uiso 1 1 calc R
H4B H 0.5719 0.3128 0.6200 0.075 Uiso 1 1 calc R
C105 C 0.5655(4) 0.2808(4) 0.0810(2) 0.0594(14) Uani 1 1 d .
H105 H 0.5523 0.3258 0.0666 0.071 Uiso 1 1 calc R
C103 C 0.5392(4) 0.2724(4) 0.1332(2) 0.0579(14) Uani 1 1 d .
H103 H 0.5093 0.3115 0.1535 0.069 Uiso 1 1 calc R
C107 C 0.6397(4) 0.2385(4) -0.0017(2) 0.0660(16) Uani 1 1 d .
C108 C 0.6633(4) 0.2513(5) -0.0437(3) 0.0816(19) Uani 1 1 d .
C113 C 0.9505(5) 0.6618(8) 0.0219(5) 0.171(5) Uani 1 1 d .
H11A H 0.9549 0.6710 -0.0166 0.205 Uiso 1 1 calc R
H11B H 0.9544 0.7218 0.0511 0.205 Uiso 1 1 calc R
C114 C 0.8521(4) 0.6016(4) 0.0070(2) 0.0699(16) Uani 1 1 d .
H11C H 0.8106 0.6386 0.0046 0.084 Uiso 1 1 calc R
H11D H 0.8349 0.5531 -0.0342 0.084 Uiso 1 1 calc R
C49 C 0.4570(3) -0.0213(3) 0.33023(17) 0.0306(9) Uani 1 1 d .
C39 C 0.4659(3) 0.1244(3) 0.47818(18) 0.0334(9) Uani 1 1 d .
C1 C 0.5547(3) 0.3597(2) 0.46251(17) 0.0253(8) Uani 1 1 d .
C31 C 0.6599(3) 0.0859(3) 0.38972(18) 0.0298(9) Uani 1 1 d .
C38 C 0.5469(3) 0.1141(2) 0.45853(17) 0.0291(9) Uani 1 1 d .
C19 C 0.6686(3) 0.4602(2) 0.40954(17) 0.0257(8) Uani 1 1 d .
C44 C 0.7102(3) 0.0737(3) 0.34129(18) 0.0314(9) Uani 1 1 d .
N1 N 0.4367(2) 0.2706(2) 0.36359(15) 0.0307(7) Uani 1 1 d .
C8 C 0.7319(3) 0.3844(2) 0.50006(17) 0.0271(8) Uani 1 1 d .
C123 C 0.7692(3) 0.3706(3) 0.27148(19) 0.0339(9) Uani 1 1 d .
N200 N 0.7548(2) 0.3364(2) 0.30634(15) 0.0341(8) Uani 1 1 d .
C22 C 0.6901(3) 0.6204(3) 0.3838(2) 0.0442(11) Uani 1 1 d .
H22 H 0.6976 0.6746 0.3754 0.053 Uiso 1 1 calc R
C6 C 0.7375(3) 0.4184(3) 0.61522(18) 0.0410(10) Uani 1 1 d .
H6A H 0.7572 0.3663 0.6184 0.049 Uiso 1 1 calc R
H6B H 0.7942 0.4728 0.6303 0.049 Uiso 1 1 calc R
C32 C 0.6968(3) 0.1028(3) 0.45030(19) 0.0335(9) Uani 1 1 d .
C45 C 0.7329(3) -0.0048(3) 0.3180(2) 0.0420(11) Uani 1 1 d .
H45 H 0.7156 -0.0531 0.3322 0.050 Uiso 1 1 calc R
C37 C 0.6347(3) 0.1181(3) 0.49041(18) 0.0347(10) Uani 1 1 d .
C50 C 0.4830(3) -0.1001(3) 0.31880(18) 0.0363(10) Uani 1 1 d .
H50 H 0.5465 -0.0947 0.3331 0.044 Uiso 1 1 calc R
C40 C 0.4522(3) 0.1233(3) 0.53537(19) 0.0399(10) Uani 1 1 d .
H40 H 0.4969 0.1132 0.5635 0.048 Uiso 1 1 calc R
C21 C 0.7443(3) 0.6231(3) 0.4382(2) 0.0453(11) Uani 1 1 d .
H21 H 0.7893 0.6794 0.4666 0.054 Uiso 1 1 calc R
C33 C 0.8002(3) 0.1140(3) 0.4797(2) 0.0453(11) Uani 1 1 d .
H33A H 0.8167 0.0645 0.4527 0.054 Uiso 1 1 calc R
H33B H 0.8410 0.1730 0.4817 0.054 Uiso 1 1 calc R
N100 N 0.5243(3) 0.1940(2) 0.25516(15) 0.0398(9) Uani 1 1 d .
C15 C 0.3912(3) 0.3734(3) 0.4399(2) 0.0369(10) Uani 1 1 d .
H15 H 0.4063 0.4180 0.4800 0.044 Uiso 1 1 calc R
C121 C 0.7595(3) 0.4878(3) 0.2272(2) 0.0466(12) Uani 1 1 d .
H121 H 0.7354 0.5160 0.2586 0.056 Uiso 1 1 calc R
C36 C 0.6689(3) 0.1393(3) 0.55911(19) 0.0413(11) Uani 1 1 d .
H36A H 0.6394 0.0847 0.5674 0.050 Uiso 1 1 calc R
H36B H 0.6488 0.1896 0.5815 0.050 Uiso 1 1 calc R
C101 C 0.5581(3) 0.2058(3) 0.15413(19) 0.0410(11) Uani 1 1 d .
C43 C 0.3218(3) 0.1457(3) 0.4496(2) 0.0451(11) Uani 1 1 d .
H43 H 0.2765 0.1523 0.4198 0.054 Uiso 1 1 calc R
C9 C 0.8287(3) 0.3843(3) 0.50084(18) 0.0292(9) Uani 1 1 d .
C24 C 0.6142(3) 0.4578(3) 0.35359(18) 0.0345(10) Uani 1 1 d .
H24 H 0.5704 0.4015 0.3243 0.041 Uiso 1 1 calc R
C122 C 0.7844(3) 0.4102(3) 0.22565(18) 0.0311(9) Uani 1 1 d .
C18 C 0.3494(3) 0.2429(3) 0.3237(2) 0.0422(11) Uani 1 1 d .
H18 H 0.3349 0.1974 0.2840 0.051 Uiso 1 1 calc R
C10 C 0.9083(3) 0.4280(3) 0.5543(2) 0.0393(10) Uani 1 1 d .
H10 H 0.9026 0.4601 0.5931 0.047 Uiso 1 1 calc R
C20 C 0.7338(3) 0.5439(3) 0.45211(19) 0.0370(10) Uani 1 1 d .
H20 H 0.7704 0.5471 0.4900 0.044 Uiso 1 1 calc R
C17 C 0.2814(3) 0.2791(3) 0.3391(2) 0.0538(13) Uani 1 1 d .
H17 H 0.2216 0.2584 0.3101 0.065 Uiso 1 1 calc R
C12 C 1.0043(3) 0.3749(3) 0.4896(2) 0.0469(12) Uani 1 1 d .
H12 H 1.0625 0.3705 0.4847 0.056 Uiso 1 1 calc R
C13 C 0.9227(3) 0.3346(3) 0.4394(2) 0.0409(11) Uani 1 1 d .
H13 H 0.9273 0.3034 0.4000 0.049 Uiso 1 1 calc R
C3 C 0.5291(3) 0.3864(3) 0.56961(17) 0.0348(10) Uani 1 1 d .
H3A H 0.5175 0.4456 0.5800 0.042 Uiso 1 1 calc R
H3B H 0.4680 0.3370 0.5490 0.042 Uiso 1 1 calc R
C11 C 0.9961(3) 0.4224(3) 0.5480(2) 0.0480(12) Uani 1 1 d .
H11 H 1.0496 0.4505 0.5830 0.058 Uiso 1 1 calc R
C51 C 0.4142(4) -0.1883(3) 0.2857(2) 0.0492(12) Uani 1 1 d .
H51 H 0.4326 -0.2410 0.2791 0.059 Uiso 1 1 calc R
C23 C 0.6243(3) 0.5374(3) 0.34120(19) 0.0349(10) Uani 1 1 d .
H23 H 0.5867 0.5353 0.3040 0.042 Uiso 1 1 calc R
C119 C 0.7711(4) 0.5236(3) 0.1808(2) 0.0511(13) Uani 1 1 d .
H119 H 0.7539 0.5758 0.1814 0.061 Uiso 1 1 calc R
C120 C 0.8186(3) 0.3682(3) 0.1781(2) 0.0457(12) Uani 1 1 d .
H120 H 0.8337 0.3147 0.1766 0.055 Uiso 1 1 calc R
C35 C 0.7776(4) 0.1673(4) 0.5844(2) 0.0731(17) Uani 1 1 d .
H35A H 0.8059 0.2321 0.5903 0.088 Uiso 1 1 calc R
H35B H 0.7934 0.1626 0.6252 0.088 Uiso 1 1 calc R
C16 C 0.3010(3) 0.3461(3) 0.3974(2) 0.0453(11) Uani 1 1 d .
H16 H 0.2557 0.3726 0.4083 0.054 Uiso 1 1 calc R
C41 C 0.3726(3) 0.1370(3) 0.5495(2) 0.0473(12) Uani 1 1 d .
H41 H 0.3634 0.1382 0.5878 0.057 Uiso 1 1 calc R
C48 C 0.7801(3) 0.1355(3) 0.2777(2) 0.0424(11) Uani 1 1 d .
H48 H 0.7970 0.1847 0.2643 0.051 Uiso 1 1 calc R
C117 C 0.8074(3) 0.4835(3) 0.13403(19) 0.0401(10) Uani 1 1 d .
C42 C 0.3047(3) 0.1493(3) 0.5054(2) 0.0481(12) Uani 1 1 d .
H42 H 0.2501 0.1596 0.5138 0.058 Uiso 1 1 calc R
C53 C 0.2932(4) -0.1183(4) 0.2727(2) 0.0623(14) Uani 1 1 d .
H53 H 0.2299 -0.1238 0.2573 0.075 Uiso 1 1 calc R
C47 C 0.8041(3) 0.0590(3) 0.2521(2) 0.0493(12) Uani 1 1 d .
H47 H 0.8348 0.0546 0.2212 0.059 Uiso 1 1 calc R
C52 C 0.3212(4) -0.1990(3) 0.2630(2) 0.0532(13) Uani 1 1 d .
H52 H 0.2764 -0.2583 0.2413 0.064 Uiso 1 1 calc R
C118 C 0.8307(3) 0.4047(3) 0.1329(2) 0.0483(12) Uani 1 1 d .
H118 H 0.8547 0.3762 0.1014 0.058 Uiso 1 1 calc R
C116 C 0.8217(3) 0.5233(3) 0.0885(2) 0.0439(11) Uani 1 1 d .
C46 C 0.7806(3) -0.0132(3) 0.2743(2) 0.0535(13) Uani 1 1 d .
H46 H 0.7974 -0.0662 0.2593 0.064 Uiso 1 1 calc R
C5 C 0.6748(4) 0.4365(4) 0.6569(2) 0.0715(17) Uani 1 1 d .
H5A H 0.7001 0.4278 0.6952 0.086 Uiso 1 1 calc R
H5B H 0.6778 0.5012 0.6684 0.086 Uiso 1 1 calc R
C106 C 0.6092(3) 0.2258(4) 0.0508(2) 0.0502(12) Uani 1 1 d .
C34 C 0.8198(4) 0.1116(4) 0.5444(3) 0.0774(18) Uani 1 1 d .
H34A H 0.7953 0.0474 0.5410 0.093 Uiso 1 1 calc R
H34B H 0.8881 0.1339 0.5638 0.093 Uiso 1 1 calc R
C54 C 0.3612(3) -0.0326(3) 0.3053(2) 0.0469(11) Uani 1 1 d .
H54 H 0.3432 0.0203 0.3111 0.056 Uiso 1 1 calc R
C102 C 0.6014(4) 0.1476(3) 0.1233(2) 0.0671(16) Uani 1 1 d .
H102 H 0.6142 0.1022 0.1374 0.080 Uiso 1 1 calc R
C100 C 0.5378(3) 0.1989(3) 0.20954(19) 0.0368(10) Uani 1 1 d .
C109 C 0.6926(5) 0.2698(6) -0.0971(3) 0.118(3) Uani 1 1 d .
H10A H 0.6755 0.2106 -0.1316 0.141 Uiso 1 1 calc R
H10B H 0.6563 0.3057 -0.1111 0.141 Uiso 1 1 calc R
C2 C 0.5879(3) 0.3812(2) 0.52486(18) 0.0304(9) Uani 1 1 d .
C7 C 0.6897(3) 0.3968(3) 0.54703(17) 0.0295(9) Uani 1 1 d .
F1 F 0.0875(2) 0.3529(2) 0.36773(13) 0.0681(8) Uani 1 1 d .
F2 F 0.1133(2) 0.3557(2) 0.27838(14) 0.0745(9) Uani 1 1 d .
F3 F -0.0145(4) 0.3739(6) 0.2995(2) 0.234(4) Uani 1 1 d .
F4 F 0.0033(5) 0.2372(4) 0.2784(2) 0.227(4) Uani 1 1 d .
B1 B 0.0477(4) 0.3322(5) 0.3063(3) 0.0587(16) Uani 1 1 d .
F11 F 0.5929(3) 0.7535(3) 0.21814(16) 0.1078(14) Uani 1 1 d .
F14 F 0.6469(3) 0.6447(3) 0.23936(16) 0.1162(15) Uani 1 1 d .
B2 B 0.6409(5) 0.7277(4) 0.2604(4) 0.0645(18) Uani 1 1 d .
C112 C 1.0315(5) 0.6493(5) 0.0443(3) 0.095(2) Uani 1 1 d .
H11E H 1.0234 0.5868 0.0166 0.114 Uiso 1 1 calc .
H11F H 1.0271 0.6441 0.0838 0.114 Uiso 1 1 calc .
C111 C 0.8707(6) 0.3018(6) -0.0572(4) 0.114(3) Uani 1 1 d .
H11G H 0.8617 0.2380 -0.0831 0.137 Uiso 1 1 calc .
H11H H 0.8637 0.3003 -0.0172 0.137 Uiso 1 1 calc .
C110 C 0.7922(5) 0.3191(6) -0.0836(3) 0.103(3) Uani 1 1 d .
H11E H 0.7995 0.3209 -0.1234 0.123 Uiso 1 1 calc R
H11F H 0.8013 0.3829 -0.0576 0.123 Uiso 1 1 calc R
F16 F 0.5706(6) 0.7024(6) 0.2938(4) 0.096(2) Uani 0.50 1 d P
F17 F 0.6785(6) 0.7844(3) 0.31600(19) 0.195(3) Uani 1 1 d .
F66 F 0.7296(5) 0.7633(5) 0.2416(4) 0.104(2) Uani 0.50 1 d P

loop_
_atom_site_aniso_label
_atom_site_aniso_U_11
_atom_site_aniso_U_22
_atom_site_aniso_U_33
_atom_site_aniso_U_23
_atom_site_aniso_U_13
_atom_site_aniso_U_12
Cu1 0.0344(3) 0.0276(3) 0.0308(3) 0.0165(2) 0.0138(2) 0.0134(2)
Cu2 0.0352(3) 0.0280(3) 0.0351(3) 0.0173(2) 0.0172(2) 0.0131(2)
P1 0.0275(5) 0.0235(5) 0.0291(5) 0.0155(4) 0.0112(4) 0.0102(4)
P2 0.0341(6) 0.0257(5) 0.0284(5) 0.0152(5) 0.0142(5) 0.0130(4)
C14 0.030(2) 0.031(2) 0.035(2) 0.023(2) 0.0110(19) 0.0068(18)
N2 0.0272(19) 0.0302(18) 0.042(2) 0.0220(16) 0.0140(16) 0.0126(14)
N3 0.037(2) 0.0283(18) 0.0326(19) 0.0111(16) 0.0130(16) 0.0079(15)
N4 0.048(2) 0.038(2) 0.044(2) 0.0246(18) 0.0238(19) 0.0199(17)
C104 0.106(5) 0.080(4) 0.057(3) 0.038(3) 0.051(3) 0.043(4)
C115 0.066(3) 0.053(3) 0.052(3) 0.034(3) 0.026(3) 0.018(3)
C4 0.063(4) 0.097(4) 0.052(3) 0.045(3) 0.035(3) 0.033(3)
C105 0.066(4) 0.082(4) 0.056(3) 0.048(3) 0.025(3) 0.035(3)
C103 0.075(4) 0.077(4) 0.053(3) 0.044(3) 0.031(3) 0.043(3)
C107 0.067(4) 0.098(4) 0.053(3) 0.055(3) 0.024(3) 0.026(3)
C108 0.073(4) 0.130(6) 0.076(4) 0.071(4) 0.038(3) 0.038(4)
C113 0.095(6) 0.322(13) 0.285(12) 0.283(12) 0.122(7) 0.124(7)
C114 0.096(4) 0.075(4) 0.058(3) 0.052(3) 0.031(3) 0.020(3)
C49 0.034(2) 0.037(2) 0.028(2) 0.0194(19) 0.0120(18) 0.0120(18)
C39 0.047(3) 0.023(2) 0.036(2) 0.0147(19) 0.020(2) 0.0099(18)
C1 0.035(2) 0.0185(19) 0.032(2) 0.0148(17) 0.0169(18) 0.0112(16)
C31 0.033(2) 0.025(2) 0.041(2) 0.0204(19) 0.0143(19) 0.0119(17)
C38 0.044(3) 0.0173(19) 0.031(2) 0.0140(17) 0.0164(19) 0.0092(17)
C19 0.028(2) 0.022(2) 0.034(2) 0.0156(18) 0.0140(18) 0.0092(16)
C44 0.030(2) 0.031(2) 0.036(2) 0.0167(19) 0.0125(18) 0.0086(18)
N1 0.0289(19) 0.0303(18) 0.041(2) 0.0200(17) 0.0139(16) 0.0127(15)
C8 0.031(2) 0.028(2) 0.026(2) 0.0129(17) 0.0108(17) 0.0102(17)
C123 0.033(2) 0.037(2) 0.037(2) 0.018(2) 0.0149(19) 0.0121(19)
N200 0.037(2) 0.0310(19) 0.038(2) 0.0152(17) 0.0162(16) 0.0113(15)
C22 0.058(3) 0.031(2) 0.065(3) 0.033(2) 0.030(3) 0.021(2)
C6 0.048(3) 0.045(3) 0.032(2) 0.018(2) 0.014(2) 0.012(2)
C32 0.041(2) 0.021(2) 0.041(2) 0.0165(19) 0.009(2) 0.0090(18)
C45 0.045(3) 0.035(2) 0.060(3) 0.022(2) 0.027(2) 0.021(2)
C37 0.051(3) 0.022(2) 0.038(2) 0.0170(19) 0.020(2) 0.0125(19)
C50 0.043(3) 0.033(2) 0.035(2) 0.013(2) 0.018(2) 0.012(2)
C40 0.046(3) 0.043(3) 0.035(2) 0.019(2) 0.018(2) 0.013(2)
C21 0.049(3) 0.034(2) 0.054(3) 0.023(2) 0.013(2) 0.011(2)
C33 0.042(3) 0.042(3) 0.062(3) 0.027(2) 0.017(2) 0.021(2)
N100 0.054(2) 0.034(2) 0.034(2) 0.0179(17) 0.0119(18) 0.0146(17)
C15 0.037(3) 0.029(2) 0.051(3) 0.017(2) 0.019(2) 0.0152(19)
C121 0.060(3) 0.055(3) 0.048(3) 0.029(2) 0.033(2) 0.031(2)
C36 0.045(3) 0.035(2) 0.039(3) 0.022(2) 0.003(2) 0.005(2)
C101 0.044(3) 0.038(3) 0.030(2) 0.011(2) 0.009(2) 0.001(2)
C43 0.046(3) 0.049(3) 0.063(3) 0.039(3) 0.028(2) 0.022(2)
C9 0.032(2) 0.028(2) 0.034(2) 0.0170(19) 0.0142(19) 0.0091(17)
C24 0.048(3) 0.027(2) 0.037(2) 0.0168(19) 0.018(2) 0.0161(19)
C122 0.032(2) 0.039(2) 0.036(2) 0.025(2) 0.0196(19) 0.0143(19)
C18 0.033(3) 0.045(3) 0.042(3) 0.011(2) 0.002(2) 0.014(2)
C10 0.029(2) 0.046(3) 0.046(3) 0.023(2) 0.010(2) 0.012(2)
C20 0.034(2) 0.039(3) 0.042(3) 0.023(2) 0.009(2) 0.012(2)
C17 0.033(3) 0.065(3) 0.053(3) 0.015(3) -0.005(2) 0.020(2)
C12 0.036(3) 0.049(3) 0.064(3) 0.026(3) 0.017(2) 0.019(2)
C13 0.034(3) 0.044(3) 0.057(3) 0.028(2) 0.019(2) 0.017(2)
C3 0.045(3) 0.030(2) 0.033(2) 0.0133(19) 0.022(2) 0.0095(19)
C11 0.030(3) 0.054(3) 0.060(3) 0.030(3) 0.003(2) 0.011(2)
C51 0.079(4) 0.026(2) 0.038(3) 0.009(2) 0.019(3) 0.011(2)
C23 0.040(3) 0.045(3) 0.041(2) 0.028(2) 0.020(2) 0.027(2)
C119 0.083(4) 0.048(3) 0.047(3) 0.029(2) 0.036(3) 0.037(3)
C120 0.067(3) 0.039(3) 0.049(3) 0.027(2) 0.030(3) 0.024(2)
C35 0.072(4) 0.099(5) 0.036(3) 0.015(3) 0.005(3) 0.030(4)
C16 0.042(3) 0.046(3) 0.059(3) 0.024(3) 0.019(2) 0.022(2)
C41 0.057(3) 0.042(3) 0.042(3) 0.014(2) 0.030(2) 0.005(2)
C48 0.046(3) 0.043(3) 0.053(3) 0.025(2) 0.028(2) 0.020(2)
C117 0.048(3) 0.040(3) 0.040(3) 0.023(2) 0.016(2) 0.013(2)
C42 0.054(3) 0.032(2) 0.072(3) 0.021(2) 0.041(3) 0.017(2)
C53 0.038(3) 0.068(4) 0.060(3) 0.015(3) 0.006(3) 0.002(3)
C47 0.056(3) 0.051(3) 0.055(3) 0.019(2) 0.035(3) 0.028(2)
C52 0.055(3) 0.045(3) 0.046(3) 0.010(2) 0.015(3) 0.003(2)
C118 0.059(3) 0.055(3) 0.046(3) 0.029(2) 0.030(2) 0.022(2)
C116 0.049(3) 0.046(3) 0.041(3) 0.022(2) 0.017(2) 0.013(2)
C46 0.055(3) 0.042(3) 0.077(4) 0.023(3) 0.031(3) 0.028(2)
C5 0.068(4) 0.120(5) 0.043(3) 0.037(3) 0.032(3) 0.038(4)
C106 0.055(3) 0.068(3) 0.037(3) 0.034(3) 0.019(2) 0.013(3)
C34 0.053(4) 0.091(5) 0.076(4) 0.046(4) -0.007(3) 0.005(3)
C54 0.053(3) 0.035(3) 0.049(3) 0.013(2) 0.014(2) 0.014(2)
C102 0.118(5) 0.051(3) 0.059(3) 0.034(3) 0.051(3) 0.035(3)
C100 0.043(3) 0.038(2) 0.034(2) 0.019(2) 0.014(2) 0.011(2)
C109 0.109(6) 0.217(9) 0.097(5) 0.122(6) 0.066(5) 0.065(6)
C2 0.046(3) 0.0151(19) 0.035(2) 0.0115(17) 0.018(2) 0.0113(17)
C7 0.037(2) 0.027(2) 0.028(2) 0.0136(18) 0.0118(18) 0.0105(18)
F1 0.0635(19) 0.089(2) 0.0576(19) 0.0245(17) 0.0211(16) 0.0356(17)
F2 0.064(2) 0.097(2) 0.089(2) 0.056(2) 0.0436(18) 0.0280(17)
F3 0.163(5) 0.575(13) 0.153(5) 0.232(7) 0.108(4) 0.268(7)
F4 0.265(7) 0.150(5) 0.109(4) 0.036(4) -0.004(4) -0.132(5)
B1 0.043(4) 0.081(5) 0.045(4) 0.024(3) 0.013(3) 0.012(3)
F11 0.195(4) 0.110(3) 0.090(3) 0.071(2) 0.069(3) 0.109(3)
F14 0.237(5) 0.092(3) 0.077(2) 0.047(2) 0.068(3) 0.114(3)
B2 0.070(4) 0.038(3) 0.100(6) 0.029(4) 0.029(4) 0.035(3)
C112 0.108(6) 0.089(5) 0.076(4) 0.050(4) 0.033(4) -0.015(4)
C111 0.117(6) 0.151(7) 0.178(8) 0.136(7) 0.104(6) 0.076(6)
C110 0.072(5) 0.158(7) 0.073(4) 0.069(5) 0.028(4) -0.005(5)
F16 0.149(7) 0.103(6) 0.111(6) 0.077(5) 0.081(5) 0.090(5)
F17 0.468(11) 0.091(3) 0.061(3) 0.034(3) 0.061(4) 0.158(5)
F66 0.090(5) 0.106(6) 0.116(6) 0.043(5) 0.050(5) 0.018(4)

loop_
_atom_type_symbol
_atom_type_description
_atom_type_scat_dispersion_real
_atom_type_scat_dispersion_imag
_atom_type_scat_source
C C 0.0033 0.0016 'International Tables Vol C Tables 4.2.6.8 and 6.1.1.4'
H H 0.0000 0.0000 'International Tables Vol C Tables 4.2.6.8 and 6.1.1.4'
N N 0.0061 0.0033 'International Tables Vol C Tables 4.2.6.8 and 6.1.1.4'
F F 0.0171 0.0103 'International Tables Vol C Tables 4.2.6.8 and 6.1.1.4'
P P 0.1023 0.0942 'International Tables Vol C Tables 4.2.6.8 and 6.1.1.4'
Cl Cl 0.1484 0.1585 'International Tables Vol C Tables 4.2.6.8 and 6.1.1.4'
Cu Cu 0.3201 1.2651 'International Tables Vol C Tables 4.2.6.8 and 6.1.1.4'
B B 0.0013 0.0007 'International Tables Vol C Tables 4.2.6.8 and 6.1.1.4'
O O 0.0106 0.0060 'International Tables Vol C Tables 4.2.6.8 and 6.1.1.4'

loop_
_geom_angle_atom_site_label_1
_geom_angle_atom_site_label_2
_geom_angle_atom_site_label_3
_geom_angle
_geom_angle_site_symmetry_3
N100 Cu1 N1 102.78(13) .
N100 Cu1 P2 119.89(10) .
N1 Cu1 P2 115.98(8) .
N100 Cu1 P1 119.28(10) .
N1 Cu1 P1 85.16(10) .
P2 Cu1 P1 108.54(4) .
N100 Cu1 Cu2 87.85(10) .
N1 Cu1 Cu2 136.81(9) .
P2 Cu1 Cu2 92.69(3) .
P1 Cu1 Cu2 54.12(3) .
N3 Cu2 N2 106.49(13) .
N3 Cu2 N200 100.36(13) .
N2 Cu2 N200 103.75(12) .
N3 Cu2 P1 148.17(9) .
N2 Cu2 P1 84.15(10) .
N200 Cu2 P1 106.16(10) .
N3 Cu2 Cu1 96.67(9) .
N2 Cu2 Cu1 134.75(9) .
N200 Cu2 Cu1 109.68(9) .
P1 Cu2 Cu1 58.05(3) .
C8 P1 C19 105.74(17) .
C8 P1 C1 90.09(17) .
C19 P1 C1 100.87(16) .
C8 P1 Cu2 96.82(13) .
C19 P1 Cu2 104.25(12) .
C1 P1 Cu2 150.97(12) .
C8 P1 Cu1 135.47(12) .
C19 P1 Cu1 118.37(13) .
C1 P1 Cu1 87.55(13) .
Cu2 P1 Cu1 67.83(4) .
C31 P2 C49 107.85(18) .
C31 P2 C38 91.42(18) .
C49 P2 C38 106.08(16) .
C31 P2 Cu1 110.17(11) .
C49 P2 Cu1 119.77(12) .
C38 P2 Cu1 117.63(12) .
C15 C14 N1 121.0(4) .
C15 C14 C1 124.7(4) .
N1 C14 C1 114.2(3) .
C13 N2 C9 119.3(4) .
C13 N2 Cu2 118.7(3) .
C9 N2 Cu2 122.0(3) .
C44 N3 C48 117.1(3) .
C44 N3 Cu2 122.1(3) .
C48 N3 Cu2 119.7(3) .
C43 N4 C39 119.4(3) .
C106 C104 C102 120.5(5) .
C116 C115 C114 178.3(6) .
C5 C4 C3 113.0(4) .
C106 C105 C103 122.0(4) .
C101 C103 C105 119.0(5) .
C108 C107 C106 177.8(7) .
C107 C108 C109 178.5(8) .
C112 C113 C114 129.5(7) .
C115 C114 C113 115.3(5) .
C50 C49 C54 118.0(4) .
C50 C49 P2 122.2(3) .
C54 C49 P2 119.8(3) .
N4 C39 C40 120.6(4) .
N4 C39 C38 114.2(3) .
C40 C39 C38 125.3(4) .
C2 C1 C14 130.1(3) .
C2 C1 P1 111.2(3) .
C14 C1 P1 118.5(3) .
C32 C31 C44 126.3(4) .
C32 C31 P2 109.5(3) .
C44 C31 P2 123.8(3) .
C37 C38 C39 132.0(4) .
C37 C38 P2 109.3(3) .
C39 C38 P2 118.6(3) .
C20 C19 C24 119.0(3) .
C20 C19 P1 122.0(3) .
C24 C19 P1 118.9(3) .
N3 C44 C45 121.5(4) .
N3 C44 C31 116.4(3) .
C45 C44 C31 122.0(3) .
C18 N1 C14 118.8(3) .
C18 N1 Cu1 123.9(3) .
C14 N1 Cu1 117.0(3) .
C7 C8 C9 130.8(3) .
C7 C8 P1 111.4(3) .
C9 C8 P1 117.5(3) .
N200 C123 C122 177.6(5) .
C123 N200 Cu2 177.0(3) .
C21 C22 C23 119.8(4) .
C5 C6 C7 113.6(4) .
C31 C32 C37 116.5(4) .
C31 C32 C33 123.7(4) .
C37 C32 C33 119.6(4) .
C46 C45 C44 120.7(4) .
C38 C37 C32 113.1(3) .
C38 C37 C36 125.6(4) .
C32 C37 C36 121.3(4) .
C49 C50 C51 120.1(4) .
C41 C40 C39 119.5(4) .
C22 C21 C20 121.2(4) .
C34 C33 C32 113.8(4) .
C100 N100 Cu1 163.6(4) .
C14 C15 C16 119.9(4) .
C122 C121 C119 118.9(4) .
C37 C36 C35 113.1(4) .
C103 C101 C102 120.1(4) .
C103 C101 C100 120.6(4) .
C102 C101 C100 119.2(4) .
N4 C43 C42 123.7(4) .
N2 C9 C10 120.8(4) .
N2 C9 C8 114.3(3) .
C10 C9 C8 124.9(4) .
C23 C24 C19 120.7(4) .
C121 C122 C120 119.9(3) .
C121 C122 C123 119.4(4) .
C120 C122 C123 120.6(4) .
N1 C18 C17 122.3(4) .
C11 C10 C9 118.6(4) .
C19 C20 C21 119.4(4) .
C18 C17 C16 119.9(4) .
C13 C12 C11 117.3(4) .
N2 C13 C12 123.5(4) .
C4 C3 C2 113.0(4) .
C10 C11 C12 120.4(4) .
C52 C51 C50 121.7(4) .
C24 C23 C22 119.8(4) .
C117 C119 C121 121.6(4) .
C122 C120 C118 120.7(4) .
C34 C35 C36 114.5(5) .
C17 C16 C15 118.0(4) .
C40 C41 C42 119.1(4) .
N3 C48 C47 124.5(4) .
C119 C117 C118 118.5(4) .
C119 C117 C116 120.5(4) .
C118 C117 C116 121.0(4) .
C43 C42 C41 117.7(4) .
C54 C53 C52 118.6(5) .
C48 C47 C46 117.0(4) .
C51 C52 C53 119.1(4) .
C120 C118 C117 120.4(4) .
C115 C116 C117 179.1(5) .
C45 C46 C47 119.2(4) .
C4 C5 C6 114.6(5) .
C105 C106 C104 119.0(4) .
C105 C106 C107 121.0(5) .
C104 C106 C107 119.9(5) .
C35 C34 C33 113.2(5) .
C53 C54 C49 122.5(4) .
C101 C102 C104 119.4(5) .
N100 C100 C101 177.9(5) .
C110 C109 C108 115.6(5) .
C1 C2 C7 113.9(3) .
C1 C2 C3 125.6(4) .
C7 C2 C3 120.4(3) .
C8 C7 C2 113.3(3) .
C8 C7 C6 125.9(4) .
C2 C7 C6 120.7(3) .
F3 B1 F2 110.4(6) .
F3 B1 F1 110.0(5) .
F2 B1 F1 111.5(5) .
F3 B1 F4 109.5(7) .
F2 B1 F4 107.9(6) .
F1 B1 F4 107.5(5) .
F17 B2 F14 124.5(6) .
F17 B2 F11 119.3(5) .
F14 B2 F11 116.1(6) .
F17 B2 F16 75.3(6) .
F14 B2 F16 94.6(5) .
F11 B2 F16 102.9(5) .
F17 B2 F66 92.2(6) .
F14 B2 F66 88.1(5) .
F11 B2 F66 87.7(5) .
F16 B2 F66 166.5(7) .
C113 C112 C111 135.1(6) 2_765
C110 C111 C112 129.9(6) 2_765
C111 C110 C109 130.4(7) .
B2 F16 F17 45.9(4) .
B2 F17 F16 58.7(5) .

loop_
_geom_bond_atom_site_label_1
_geom_bond_atom_site_label_2
_geom_bond_distance
_geom_bond_site_symmetry_2
Cu1 N100 1.999(3) .
Cu1 N1 2.038(3) .
Cu1 P2 2.2250(11) .
Cu1 P1 2.3889(12) .
Cu1 Cu2 2.6074(11) .
Cu2 N3 2.017(3) .
Cu2 N2 2.042(3) .
Cu2 N200 2.050(3) .
Cu2 P1 2.2814(11) .
P1 C8 1.793(4) .
P1 C19 1.810(3) .
P1 C1 1.811(4) .
P2 C31 1.806(4) .
P2 C49 1.819(4) .
P2 C38 1.829(4) .
C14 C15 1.361(5) .
C14 N1 1.361(5) .
C14 C1 1.476(5) .
N2 C13 1.343(5) .
N2 C9 1.354(5) .
N3 C44 1.351(4) .
N3 C48 1.353(5) .
N4 C43 1.319(5) .
N4 C39 1.346(5) .
C104 C106 1.372(6) .
C104 C102 1.395(6) .
C115 C116 1.183(5) .
C115 C114 1.456(5) .
C4 C5 1.453(7) .
C4 C3 1.499(6) .
C105 C106 1.343(7) .
C105 C103 1.393(6) .
C103 C101 1.368(6) .
C107 C108 1.170(6) .
C107 C106 1.450(6) .
C108 C109 1.493(7) .
C113 C112 1.327(9) .
C113 C114 1.466(9) .
C49 C50 1.376(5) .
C49 C54 1.401(6) .
C39 C40 1.402(5) .
C39 C38 1.424(5) .
C1 C2 1.351(5) .
C31 C32 1.335(5) .
C31 C44 1.480(5) .
C38 C37 1.370(5) .
C19 C20 1.376(5) .
C19 C24 1.391(5) .
C44 C45 1.362(5) .
N1 C18 1.340(5) .
C8 C7 1.368(5) .
C8 C9 1.466(5) .
C123 N200 1.140(4) .
C123 C122 1.432(5) .
C22 C21 1.357(6) .
C22 C23 1.373(6) .
C6 C5 1.508(6) .
C6 C7 1.511(5) .
C32 C37 1.469(5) .
C32 C33 1.526(6) .
C45 C46 1.360(6) .
C37 C36 1.493(5) .
C50 C51 1.396(6) .
C40 C41 1.366(6) .
C21 C20 1.379(5) .
C33 C34 1.503(6) .
N100 C100 1.149(5) .
C15 C16 1.401(6) .
C121 C122 1.374(5) .
C121 C119 1.395(5) .
C36 C35 1.537(7) .
C101 C102 1.377(7) .
C101 C100 1.422(5) .
C43 C42 1.370(6) .
C9 C10 1.403(5) .
C24 C23 1.366(5) .
C122 C120 1.379(6) .
C18 C17 1.359(6) .
C10 C11 1.391(6) .
C17 C16 1.372(6) .
C12 C13 1.379(6) .
C12 C11 1.392(6) .
C3 C2 1.502(5) .
C51 C52 1.354(6) .
C119 C117 1.377(6) .
C120 C118 1.379(5) .
C35 C34 1.444(8) .
C41 C42 1.407(6) .
C48 C47 1.358(6) .
C117 C118 1.382(6) .
C117 C116 1.424(5) .
C53 C54 1.365(6) .
C53 C52 1.422(7) .
C47 C46 1.401(6) .
C109 C110 1.441(8) .
C2 C7 1.460(5) .
F1 B1 1.348(6) .
F2 B1 1.335(6) .
F3 B1 1.297(8) .
F4 B1 1.373(8) .
F11 B2 1.342(7) .
F14 B2 1.297(6) .
B2 F17 1.252(8) .
B2 F16 1.490(9) .
B2 F66 1.530(9) .
C112 C111 1.417(10) 2_765
C111 C110 1.364(9) .
C111 C112 1.417(10) 2_765
F16 F17 1.687(10) .
